data_4315645
loop_
_publ_author_name
'Mathias Kessler'
'Carsten Knapp'
'Vanessa Sagawe'
'Harald Scherer'
'Rabiya Uzun'

_publ_section_title
;
 Synthesis, Characterization, and Crystal Structures of Silylium Compounds
 of the Weakly Coordinating Dianion [B12Cl12]2-
;
_journal_name_full 'Inorganic Chemistry'
_journal_page_first 5223
_journal_page_last 5230
_journal_paper_doi 10.1021/ic100337k
_journal_volume 49
_journal_year 2010
_chemical_formula_moiety 'C18 H42 B12 Cl12 Si2'
_chemical_formula_sum 'C18 H42 B12 Cl12 Si2'
_chemical_formula_weight 869.82
_chemical_name_systematic
;
 ?
;
_space_group_IT_number 14
_symmetry_cell_setting monoclinic
_symmetry_space_group_name_Hall '-P 2ybc'
_symmetry_space_group_name_H-M 'P 1 21/c 1'
_atom_sites_solution_hydrogens geom
_atom_sites_solution_primary direct
_atom_sites_solution_secondary difmap
_audit_creation_method SHELXL-97
_cell_angle_alpha 90.00
_cell_angle_beta 96.40(3)
_cell_angle_gamma 90.00
_cell_formula_units_Z 4
_cell_length_a 10.652(2)
_cell_length_b 15.584(3)
_cell_length_c 24.034(5)
_cell_measurement_reflns_used 1000
_cell_measurement_temperature 113(2)
_cell_measurement_theta_max 27.48
_cell_measurement_theta_min 3.01
_cell_volume 3964.8(14)
_computing_cell_refinement 'CrystalClear (Rigaku Inc., 2007)'
_computing_data_collection 'CrystalClear (Rigaku Inc., 2007)'
_computing_data_reduction 'CrystalClear (Rigaku Inc., 2007)'
_computing_molecular_graphics Diamond
_computing_publication_material 'SHELXL-97 (Sheldrick, 1997)'
_computing_structure_refinement 'SHELXL-97 (Sheldrick, 1997)'
_computing_structure_solution 'SHELXS-97 (Sheldrick, 1997)'
_diffrn_ambient_temperature 113(2)
_diffrn_detector_area_resol_mean 10.000
_diffrn_measured_fraction_theta_full 0.882
_diffrn_measured_fraction_theta_max 0.882
_diffrn_measurement_details
;
scan:
    Number of images: 21
               Slice: 20.0000 - 125.0000
         Image width: 5.0000
            Exp time: 60.0000
       Rotation axis: Omega
               Omega: 0.0000
                 Chi: 54.0000
                 Phi: 90.0000
                 XTD: 127.4000
              2theta: -0.4187
;
_diffrn_measurement_device_type 'Rigaku R-AXIS Spider'
_diffrn_measurement_method dtprofit.ref
_diffrn_radiation_detector RX
_diffrn_radiation_monochromator graphite
_diffrn_radiation_source 'sealed tube'
_diffrn_radiation_type MoK\a
_diffrn_radiation_wavelength 0.71073
_diffrn_reflns_av_R_equivalents 0.0314
_diffrn_reflns_av_sigmaI/netI 0.0284
_diffrn_reflns_limit_h_max 13
_diffrn_reflns_limit_h_min -13
_diffrn_reflns_limit_k_max 20
_diffrn_reflns_limit_k_min -19
_diffrn_reflns_limit_l_max 31
_diffrn_reflns_limit_l_min -31
_diffrn_reflns_number 28809
_diffrn_reflns_theta_full 27.48
_diffrn_reflns_theta_max 27.48
_diffrn_reflns_theta_min 3.01
_exptl_absorpt_coefficient_mu 0.915
_exptl_absorpt_correction_T_max 0.660
_exptl_absorpt_correction_T_min 0.516
_exptl_absorpt_correction_type multi-scan
_exptl_absorpt_process_details
;
March 2001 T Higashi
;
_exptl_crystal_colour Colorless
_exptl_crystal_density_diffrn 1.457
_exptl_crystal_density_method 'not measured'
_exptl_crystal_description Block
_exptl_crystal_F_000 1768
_exptl_crystal_size_max 0.53
_exptl_crystal_size_mid 0.50
_exptl_crystal_size_min 0.45
_refine_diff_density_max 0.767
_refine_diff_density_min -0.776
_refine_diff_density_rms 0.205
_refine_ls_extinction_coef 0.0033(5)
_refine_ls_extinction_expression Fc^*^=kFc[1+0.001xFc^2^\l^3^/sin(2\q)]^-1/4^
_refine_ls_extinction_method SHELXL
_refine_ls_goodness_of_fit_ref 1.128
_refine_ls_hydrogen_treatment refU
_refine_ls_matrix_type full
_refine_ls_number_parameters 418
_refine_ls_number_reflns 8022
_refine_ls_number_restraints 0
_refine_ls_restrained_S_all 1.128
_refine_ls_R_factor_all 0.0480
_refine_ls_R_factor_gt 0.0361
_refine_ls_shift/su_max 0.000
_refine_ls_shift/su_mean 0.000
_refine_ls_structure_factor_coef Fsqd
_refine_ls_weighting_details 'calc w=1/[\s^2^(Fo^2^)+(0.0761P)^2^+4.5801P] where P=(Fo^2^+2Fc^2^)/3'
_refine_ls_weighting_scheme calc
_refine_ls_wR_factor_gt 0.1076
_refine_ls_wR_factor_ref 0.1372
_reflns_number_gt 6832
_reflns_number_total 8022
_reflns_threshold_expression >2sigma(I)
_cod_data_source_file ic100337k_si_002_2.cif
_cod_data_source_block ck013
_cod_depositor_comments
;
The following automatic conversions were performed:

'_symmetry_cell_setting' value 'Monoclinic' changed to 'monoclinic'
according to the built-in table from CIF Core dictionary named
'cif_core.dic' version 2.4.1 from 2010-06-29.

Automatic conversion script
Id: cif_fix_values 1646 2011-03-28 12:23:43Z adriana 
;
_cod_original_cell_volume 3964.9(14)
_cod_database_code 4315645

loop_
_symmetry_equiv_pos_as_xyz
'x, y, z'
'-x, y+1/2, -z+1/2'
'-x, -y, -z'
'x, -y-1/2, z-1/2'

loop_
_atom_site_label
_atom_site_type_symbol
_atom_site_fract_x
_atom_site_fract_y
_atom_site_fract_z
_atom_site_U_iso_or_equiv
_atom_site_adp_type
_atom_site_occupancy
_atom_site_symmetry_multiplicity
_atom_site_calc_flag
_atom_site_refinement_flags
_atom_site_disorder_assembly
_atom_site_disorder_group
B1 B 0.4516(3) 0.17607(19) 0.15678(14) 0.0165(6) Uani 1 1 d . . .
Cl1 Cl 0.53345(7) 0.07639(5) 0.16662(3) 0.02449(18) Uani 1 1 d . . .
B2 B 0.4295(3) 0.23117(19) 0.09232(14) 0.0159(6) Uani 1 1 d . . .
Cl2 Cl 0.47092(7) 0.18233(4) 0.02651(3) 0.01964(16) Uani 1 1 d . . .
B3 B 0.2976(3) 0.18293(19) 0.11887(14) 0.0153(6) Uani 1 1 d . . .
Cl3 Cl 0.22137(7) 0.09016(4) 0.08764(3) 0.02270(17) Uani 1 1 d . . .
B4 B 0.3175(3) 0.2009(2) 0.19209(13) 0.0158(6) Uani 1 1 d . . .
Cl4 Cl 0.27620(7) 0.11440(5) 0.23953(3) 0.02301(17) Uani 1 1 d . . .
B5 B 0.4629(3) 0.2555(2) 0.21102(14) 0.0193(7) Uani 1 1 d . . .
Cl5 Cl 0.55605(8) 0.23595(6) 0.27548(3) 0.0328(2) Uani 1 1 d . . .
B6 B 0.5329(3) 0.2754(2) 0.14771(14) 0.0180(6) Uani 1 1 d . . .
Cl6 Cl 0.70048(7) 0.28016(5) 0.14810(3) 0.02558(18) Uani 1 1 d . . .
B7 B 0.2813(3) 0.2863(2) 0.08551(14) 0.0181(6) Uani 1 1 d . . .
Cl7 Cl 0.19000(8) 0.30001(6) 0.01981(3) 0.0296(2) Uani 1 1 d . . .
B8 B 0.2110(3) 0.2670(2) 0.14906(14) 0.0168(6) Uani 1 1 d . . .
Cl8 Cl 0.04402(7) 0.26274(5) 0.14948(3) 0.02137(17) Uani 1 1 d . . .
B9 B 0.3147(3) 0.3122(2) 0.20625(14) 0.0191(7) Uani 1 1 d . . .
Cl9 Cl 0.25533(7) 0.35672(5) 0.26643(3) 0.02561(18) Uani 1 1 d . . .
B10 B 0.4466(3) 0.3593(2) 0.17786(16) 0.0218(7) Uani 1 1 d . . .
Cl10 Cl 0.52267(8) 0.45077(5) 0.21021(4) 0.0371(2) Uani 1 1 d . . .
B11 B 0.4272(3) 0.3435(2) 0.10399(15) 0.0192(7) Uani 1 1 d . . .
Cl11 Cl 0.48143(8) 0.41911(5) 0.05612(4) 0.0313(2) Uani 1 1 d . . .
B12 B 0.2924(3) 0.3655(2) 0.13998(15) 0.0204(7) Uani 1 1 d . . .
Cl12 Cl 0.21078(8) 0.46516(5) 0.13069(4) 0.0333(2) Uani 1 1 d . . .
Si1 Si 0.66912(8) 0.17752(5) -0.00468(3) 0.01745(18) Uani 1 1 d . . .
C1 C 0.7144(3) 0.29355(19) -0.00570(13) 0.0218(6) Uani 1 1 d . . .
H1 H 0.6927 0.3192 0.0302 0.022(4) Uiso 1 1 calc R . .
C2 C 0.8567(3) 0.3064(2) -0.00710(17) 0.0334(8) Uani 1 1 d . . .
H2A H 0.8843 0.2746 -0.0387 0.0404(19) Uiso 1 1 calc R . .
H2B H 0.9023 0.2853 0.0279 0.0404(19) Uiso 1 1 calc R . .
H2C H 0.8745 0.3676 -0.0113 0.0404(19) Uiso 1 1 calc R . .
C3 C 0.6388(3) 0.3432(2) -0.05343(15) 0.0296(7) Uani 1 1 d . . .
H3A H 0.6599 0.4043 -0.0502 0.0404(19) Uiso 1 1 calc R . .
H3B H 0.5482 0.3355 -0.0511 0.0404(19) Uiso 1 1 calc R . .
H3C H 0.6600 0.3215 -0.0895 0.0404(19) Uiso 1 1 calc R . .
C4 C 0.6156(3) 0.12276(19) -0.07274(12) 0.0207(6) Uani 1 1 d . . .
H4 H 0.6076 0.0603 -0.0643 0.022(4) Uiso 1 1 calc R . .
C5 C 0.7226(3) 0.1315(2) -0.11051(14) 0.0282(7) Uani 1 1 d . . .
H5A H 0.7024 0.0970 -0.1444 0.0404(19) Uiso 1 1 calc R . .
H5B H 0.8020 0.1113 -0.0903 0.0404(19) Uiso 1 1 calc R . .
H5C H 0.7314 0.1919 -0.1209 0.0404(19) Uiso 1 1 calc R . .
C6 C 0.4890(3) 0.1513(2) -0.10422(13) 0.0259(7) Uani 1 1 d . . .
H6A H 0.4925 0.2128 -0.1126 0.0404(19) Uiso 1 1 calc R . .
H6B H 0.4209 0.1405 -0.0809 0.0404(19) Uiso 1 1 calc R . .
H6C H 0.4729 0.1189 -0.1392 0.0404(19) Uiso 1 1 calc R . .
C7 C 0.7600(3) 0.10509(19) 0.04734(13) 0.0227(6) Uani 1 1 d . . .
H7 H 0.7664 0.1337 0.0848 0.022(4) Uiso 1 1 calc R . .
C8 C 0.8950(3) 0.0892(2) 0.03246(18) 0.0365(8) Uani 1 1 d . . .
H8A H 0.9404 0.0523 0.0610 0.0404(19) Uiso 1 1 calc R . .
H8B H 0.9393 0.1441 0.0311 0.0404(19) Uiso 1 1 calc R . .
H8C H 0.8911 0.0610 -0.0042 0.0404(19) Uiso 1 1 calc R . .
C9 C 0.6960(3) 0.0177(2) 0.05243(14) 0.0271(7) Uani 1 1 d . . .
H9A H 0.7003 -0.0151 0.0179 0.0404(19) Uiso 1 1 calc R . .
H9B H 0.6074 0.0264 0.0585 0.0404(19) Uiso 1 1 calc R . .
H9C H 0.7394 -0.0139 0.0842 0.0404(19) Uiso 1 1 calc R . .
Si2 Si 0.11089(8) 0.09385(5) 0.29558(3) 0.01762(18) Uani 1 1 d . . .
C10 C 0.0192(3) 0.01141(19) 0.25201(13) 0.0225(6) Uani 1 1 d . . .
H10 H -0.0549 -0.0030 0.2724 0.022(4) Uiso 1 1 calc R . .
C11 C -0.0362(4) 0.0422(2) 0.19345(15) 0.0328(8) Uani 1 1 d . . .
H11A H 0.0326 0.0530 0.1705 0.0404(19) Uiso 1 1 calc R . .
H11B H -0.0841 0.0953 0.1970 0.0404(19) Uiso 1 1 calc R . .
H11C H -0.0924 -0.0021 0.1756 0.0404(19) Uiso 1 1 calc R . .
C12 C 0.0924(3) -0.0729(2) 0.24794(16) 0.0308(7) Uani 1 1 d . . .
H12A H 0.0381 -0.1151 0.2268 0.0404(19) Uiso 1 1 calc R . .
H12B H 0.1182 -0.0950 0.2857 0.0404(19) Uiso 1 1 calc R . .
H12C H 0.1675 -0.0624 0.2288 0.0404(19) Uiso 1 1 calc R . .
C13 C 0.0284(3) 0.19787(19) 0.30422(14) 0.0225(6) Uani 1 1 d . . .
H13 H 0.0387 0.2340 0.2706 0.022(4) Uiso 1 1 calc R . .
C14 C 0.0796(4) 0.2492(2) 0.35624(14) 0.0311(8) Uani 1 1 d . . .
H14A H 0.0351 0.3042 0.3565 0.0404(19) Uiso 1 1 calc R . .
H14B H 0.1701 0.2596 0.3555 0.0404(19) Uiso 1 1 calc R . .
H14C H 0.0663 0.2166 0.3900 0.0404(19) Uiso 1 1 calc R . .
C15 C -0.1139(3) 0.1821(2) 0.30549(19) 0.0387(9) Uani 1 1 d . . .
H15A H -0.1268 0.1456 0.3376 0.0404(19) Uiso 1 1 calc R . .
H15B H -0.1484 0.1535 0.2708 0.0404(19) Uiso 1 1 calc R . .
H15C H -0.1570 0.2370 0.3089 0.0404(19) Uiso 1 1 calc R . .
C16 C 0.2153(3) 0.04732(19) 0.35552(12) 0.0195(6) Uani 1 1 d . . .
H16 H 0.2589 -0.0029 0.3403 0.022(4) Uiso 1 1 calc R . .
C17 C 0.3195(3) 0.1056(2) 0.38398(14) 0.0277(7) Uani 1 1 d . . .
H17A H 0.2812 0.1519 0.4039 0.0404(19) Uiso 1 1 calc R . .
H17B H 0.3681 0.1302 0.3556 0.0404(19) Uiso 1 1 calc R . .
H17C H 0.3758 0.0718 0.4106 0.0404(19) Uiso 1 1 calc R . .
C18 C 0.1333(3) 0.0111(2) 0.39874(15) 0.0332(8) Uani 1 1 d . . .
H18A H 0.1875 -0.0171 0.4290 0.0404(19) Uiso 1 1 calc R . .
H18B H 0.0734 -0.0307 0.3806 0.0404(19) Uiso 1 1 calc R . .
H18C H 0.0867 0.0580 0.4143 0.0404(19) Uiso 1 1 calc R . .

loop_
_atom_site_aniso_label
_atom_site_aniso_U_11
_atom_site_aniso_U_22
_atom_site_aniso_U_33
_atom_site_aniso_U_23
_atom_site_aniso_U_13
_atom_site_aniso_U_12
B1 0.0155(15) 0.0146(14) 0.0206(16) -0.0004(11) 0.0064(13) 0.0013(11)
Cl1 0.0251(4) 0.0218(3) 0.0280(4) 0.0045(3) 0.0089(3) 0.0093(3)
B2 0.0162(15) 0.0139(14) 0.0186(16) -0.0017(11) 0.0064(13) 0.0000(11)
Cl2 0.0174(3) 0.0226(3) 0.0202(4) -0.0041(2) 0.0077(3) -0.0016(2)
B3 0.0129(14) 0.0141(14) 0.0193(16) -0.0003(11) 0.0043(13) -0.0007(10)
Cl3 0.0209(4) 0.0204(3) 0.0277(4) -0.0081(3) 0.0068(3) -0.0066(2)
B4 0.0155(15) 0.0162(14) 0.0162(15) 0.0007(11) 0.0038(13) 0.0008(11)
Cl4 0.0224(4) 0.0222(3) 0.0268(4) 0.0083(3) 0.0134(3) 0.0065(3)
B5 0.0152(15) 0.0248(16) 0.0180(17) -0.0066(12) 0.0031(14) -0.0009(12)
Cl5 0.0196(4) 0.0573(6) 0.0212(4) -0.0104(3) 0.0009(3) 0.0034(3)
B6 0.0126(15) 0.0201(15) 0.0221(17) -0.0063(12) 0.0049(13) -0.0033(11)
Cl6 0.0136(3) 0.0334(4) 0.0310(4) -0.0117(3) 0.0082(3) -0.0050(3)
B7 0.0173(16) 0.0170(15) 0.0214(17) 0.0028(12) 0.0079(14) 0.0026(11)
Cl7 0.0236(4) 0.0428(5) 0.0229(4) 0.0107(3) 0.0051(3) 0.0076(3)
B8 0.0134(14) 0.0169(14) 0.0208(16) 0.0004(11) 0.0061(13) 0.0004(11)
Cl8 0.0136(3) 0.0259(4) 0.0255(4) 0.0025(3) 0.0065(3) 0.0013(2)
B9 0.0168(15) 0.0182(15) 0.0233(17) -0.0055(12) 0.0071(14) -0.0031(11)
Cl9 0.0216(4) 0.0298(4) 0.0274(4) -0.0113(3) 0.0115(3) -0.0014(3)
B10 0.0153(16) 0.0194(16) 0.0320(19) -0.0093(13) 0.0082(15) -0.0059(12)
Cl10 0.0324(4) 0.0300(4) 0.0530(6) -0.0256(4) 0.0226(4) -0.0172(3)
B11 0.0185(16) 0.0144(14) 0.0263(17) -0.0008(12) 0.0096(14) -0.0015(11)
Cl11 0.0353(5) 0.0167(3) 0.0467(5) 0.0062(3) 0.0262(4) 0.0006(3)
B12 0.0206(16) 0.0142(14) 0.0289(18) 0.0004(12) 0.0131(15) 0.0005(11)
Cl12 0.0355(4) 0.0166(3) 0.0524(5) 0.0076(3) 0.0258(4) 0.0096(3)
Si1 0.0163(4) 0.0167(4) 0.0202(4) 0.0007(3) 0.0061(3) 0.0008(3)
C1 0.0213(15) 0.0191(14) 0.0259(16) -0.0003(11) 0.0061(13) -0.0015(11)
C2 0.0245(17) 0.0304(18) 0.046(2) -0.0010(14) 0.0086(16) -0.0083(13)
C3 0.0344(19) 0.0202(15) 0.0359(19) 0.0060(13) 0.0111(16) 0.0012(12)
C4 0.0245(15) 0.0203(14) 0.0183(14) 0.0012(10) 0.0063(13) 0.0017(11)
C5 0.0319(18) 0.0312(17) 0.0231(16) 0.0003(12) 0.0102(15) 0.0046(13)
C6 0.0292(17) 0.0273(16) 0.0210(16) 0.0027(12) 0.0015(14) -0.0001(12)
C7 0.0246(16) 0.0219(14) 0.0214(15) -0.0002(11) 0.0015(13) 0.0049(11)
C8 0.0228(17) 0.036(2) 0.049(2) 0.0037(16) -0.0026(17) 0.0061(14)
C9 0.0333(18) 0.0225(15) 0.0262(17) 0.0037(12) 0.0063(15) 0.0063(13)
Si2 0.0167(4) 0.0169(4) 0.0200(4) 0.0005(3) 0.0054(3) 0.0015(3)
C10 0.0247(15) 0.0215(14) 0.0223(15) 0.0008(11) 0.0067(13) -0.0039(11)
C11 0.0348(19) 0.0355(19) 0.0278(18) 0.0019(14) 0.0020(16) -0.0113(14)
C12 0.0310(18) 0.0227(16) 0.039(2) -0.0074(13) 0.0038(16) -0.0024(13)
C13 0.0215(15) 0.0195(14) 0.0280(16) 0.0022(11) 0.0101(14) 0.0044(11)
C14 0.042(2) 0.0255(16) 0.0268(17) -0.0018(13) 0.0105(16) 0.0078(14)
C15 0.0257(18) 0.0337(19) 0.060(3) -0.0045(16) 0.0170(18) 0.0063(14)
C16 0.0178(14) 0.0212(14) 0.0191(15) 0.0035(11) 0.0006(13) 0.0024(11)
C17 0.0272(17) 0.0294(17) 0.0260(17) -0.0024(12) 0.0012(15) 0.0005(13)
C18 0.0321(18) 0.039(2) 0.0292(18) 0.0097(14) 0.0086(16) -0.0013(14)

loop_
_atom_type_symbol
_atom_type_description
_atom_type_scat_dispersion_real
_atom_type_scat_dispersion_imag
_atom_type_scat_source
C C 0.0033 0.0016 'International Tables Vol C Tables 4.2.6.8 and 6.1.1.4'
H H 0.0000 0.0000 'International Tables Vol C Tables 4.2.6.8 and 6.1.1.4'
B B 0.0013 0.0007 'International Tables Vol C Tables 4.2.6.8 and 6.1.1.4'
Si Si 0.0817 0.0704 'International Tables Vol C Tables 4.2.6.8 and 6.1.1.4'
Cl Cl 0.1484 0.1585 'International Tables Vol C Tables 4.2.6.8 and 6.1.1.4'

loop_
_geom_angle_atom_site_label_1
_geom_angle_atom_site_label_2
_geom_angle_atom_site_label_3
_geom_angle
_geom_angle_site_symmetry_1
_geom_angle_site_symmetry_3
_geom_angle_publ_flag
B2 B1 B4 106.1(2) . . ?
B2 B1 Cl1 123.8(2) . . ?
B4 B1 Cl1 122.1(2) . . ?
B2 B1 B3 59.88(18) . . ?
B4 B1 B3 59.46(18) . . ?
Cl1 B1 B3 121.8(2) . . ?
B2 B1 B5 107.1(2) . . ?
B4 B1 B5 59.77(18) . . ?
Cl1 B1 B5 120.9(2) . . ?
B3 B1 B5 108.2(2) . . ?
B2 B1 B6 59.58(18) . . ?
B4 B1 B6 107.0(2) . . ?
Cl1 B1 B6 122.0(2) . . ?
B3 B1 B6 108.3(2) . . ?
B5 B1 B6 59.95(18) . . ?
B1 B2 B6 61.18(19) . . ?
B1 B2 B11 110.1(2) . . ?
B6 B2 B11 61.00(19) . . ?
B1 B2 B3 60.74(18) . . ?
B6 B2 B3 110.2(2) . . ?
B11 B2 B3 109.6(2) . . ?
B1 B2 B7 110.1(2) . . ?
B6 B2 B7 110.5(2) . . ?
B11 B2 B7 60.83(18) . . ?
B3 B2 B7 60.67(18) . . ?
B1 B2 Cl2 121.9(2) . . ?
B6 B2 Cl2 127.9(2) . . ?
B11 B2 Cl2 123.3(2) . . ?
B3 B2 Cl2 114.00(19) . . ?
B7 B2 Cl2 114.3(2) . . ?
B2 Cl2 Si1 126.97(11) . . ?
B4 B3 B2 106.2(2) . . ?
B4 B3 Cl3 123.0(2) . . ?
B2 B3 Cl3 122.3(2) . . ?
B4 B3 B1 60.12(18) . . ?
B2 B3 B1 59.37(18) . . ?
Cl3 B3 B1 121.0(2) . . ?
B4 B3 B7 107.2(2) . . ?
B2 B3 B7 60.10(18) . . ?
Cl3 B3 B7 121.4(2) . . ?
B1 B3 B7 108.6(2) . . ?
B4 B3 B8 59.65(18) . . ?
B2 B3 B8 107.4(2) . . ?
Cl3 B3 B8 122.0(2) . . ?
B1 B3 B8 108.7(2) . . ?
B7 B3 B8 59.96(17) . . ?
B9 B4 B3 110.1(2) . . ?
B9 B4 B8 61.30(18) . . ?
B3 B4 B8 61.02(18) . . ?
B9 B4 B5 60.98(19) . . ?
B3 B4 B5 109.5(2) . . ?
B8 B4 B5 110.6(2) . . ?
B9 B4 B1 109.6(2) . . ?
B3 B4 B1 60.42(18) . . ?
B8 B4 B1 110.0(2) . . ?
B5 B4 B1 60.37(18) . . ?
B9 B4 Cl4 125.9(2) . . ?
B3 B4 Cl4 119.1(2) . . ?
B8 B4 Cl4 126.9(2) . . ?
B5 B4 Cl4 116.8(2) . . ?
B1 B4 Cl4 113.17(19) . . ?
B4 Cl4 Si2 134.11(11) . . ?
Cl5 B5 B4 121.8(2) . . ?
Cl5 B5 B1 120.2(2) . . ?
B4 B5 B1 59.87(18) . . ?
Cl5 B5 B6 121.8(2) . . ?
B4 B5 B6 107.3(2) . . ?
B1 B5 B6 60.20(18) . . ?
Cl5 B5 B9 122.8(2) . . ?
B4 B5 B9 59.14(18) . . ?
B1 B5 B9 107.8(2) . . ?
B6 B5 B9 107.8(2) . . ?
Cl5 B5 B10 124.0(2) . . ?
B4 B5 B10 106.1(2) . . ?
B1 B5 B10 107.6(2) . . ?
B6 B5 B10 59.95(19) . . ?
B9 B5 B10 59.43(19) . . ?
B2 B6 Cl6 123.9(2) . . ?
B2 B6 B5 106.7(2) . . ?
Cl6 B6 B5 120.8(2) . . ?
B2 B6 B10 106.4(2) . . ?
Cl6 B6 B10 121.6(2) . . ?
B5 B6 B10 60.27(19) . . ?
B2 B6 B11 59.57(18) . . ?
Cl6 B6 B11 122.6(2) . . ?
B5 B6 B11 107.7(2) . . ?
B10 B6 B11 59.39(19) . . ?
B2 B6 B1 59.23(17) . . ?
Cl6 B6 B1 122.0(2) . . ?
B5 B6 B1 59.84(18) . . ?
B10 B6 B1 107.6(2) . . ?
B11 B6 B1 107.4(2) . . ?
Cl7 B7 B2 122.0(2) . . ?
Cl7 B7 B12 123.5(2) . . ?
B2 B7 B12 106.1(2) . . ?
Cl7 B7 B3 121.4(2) . . ?
B2 B7 B3 59.23(17) . . ?
B12 B7 B3 107.2(2) . . ?
Cl7 B7 B8 122.5(2) . . ?
B2 B7 B8 106.8(2) . . ?
B12 B7 B8 59.70(18) . . ?
B3 B7 B8 60.08(18) . . ?
Cl7 B7 B11 122.1(2) . . ?
B2 B7 B11 59.15(18) . . ?
B12 B7 B11 59.69(19) . . ?
B3 B7 B11 107.1(2) . . ?
B8 B7 B11 107.6(2) . . ?
B4 B8 Cl8 123.3(2) . . ?
B4 B8 B12 106.4(2) . . ?
Cl8 B8 B12 122.1(2) . . ?
B4 B8 B7 106.9(2) . . ?
Cl8 B8 B7 121.4(2) . . ?
B12 B8 B7 59.99(18) . . ?
B4 B8 B3 59.32(17) . . ?
Cl8 B8 B3 122.1(2) . . ?
B12 B8 B3 107.3(2) . . ?
B7 B8 B3 59.95(17) . . ?
B4 B8 B9 59.10(18) . . ?
Cl8 B8 B9 122.5(2) . . ?
B12 B8 B9 59.66(19) . . ?
B7 B8 B9 107.7(2) . . ?
B3 B8 B9 107.0(2) . . ?
B4 B9 Cl9 123.6(2) . . ?
B4 B9 B10 107.4(2) . . ?
Cl9 B9 B10 121.0(2) . . ?
B4 B9 B12 106.7(2) . . ?
Cl9 B9 B12 121.1(2) . . ?
B10 B9 B12 60.1(2) . . ?
B4 B9 B5 59.88(18) . . ?
Cl9 B9 B5 121.8(2) . . ?
B10 B9 B5 60.34(19) . . ?
B12 B9 B5 108.3(2) . . ?
B4 B9 B8 59.60(18) . . ?
Cl9 B9 B8 121.8(2) . . ?
B10 B9 B8 108.1(2) . . ?
B12 B9 B8 59.64(19) . . ?
B5 B9 B8 108.4(2) . . ?
Cl10 B10 B11 123.0(2) . . ?
Cl10 B10 B9 120.2(2) . . ?
B11 B10 B9 108.3(2) . . ?
Cl10 B10 B12 121.9(2) . . ?
B11 B10 B12 60.2(2) . . ?
B9 B10 B12 60.03(19) . . ?
Cl10 B10 B6 122.1(2) . . ?
B11 B10 B6 60.34(19) . . ?
B9 B10 B6 108.3(2) . . ?
B12 B10 B6 108.4(2) . . ?
Cl10 B10 B5 120.6(2) . . ?
B11 B10 B5 108.1(2) . . ?
B9 B10 B5 60.24(19) . . ?
B12 B10 B5 108.1(2) . . ?
B6 B10 B5 59.79(19) . . ?
B2 B11 B10 107.0(2) . . ?
B2 B11 Cl11 122.5(2) . . ?
B10 B11 Cl11 122.7(2) . . ?
B2 B11 B12 107.0(2) . . ?
B10 B11 B12 60.15(19) . . ?
Cl11 B11 B12 121.2(2) . . ?
B2 B11 B6 59.42(18) . . ?
B10 B11 B6 60.26(19) . . ?
Cl11 B11 B6 122.6(2) . . ?
B12 B11 B6 108.4(2) . . ?
B2 B11 B7 60.02(18) . . ?
B10 B11 B7 108.4(2) . . ?
Cl11 B11 B7 119.9(2) . . ?
B12 B11 B7 59.88(19) . . ?
B6 B11 B7 108.6(2) . . ?
Cl12 B12 B8 121.8(2) . . ?
Cl12 B12 B9 122.1(2) . . ?
B8 B12 B9 60.70(18) . . ?
Cl12 B12 B10 121.2(2) . . ?
B8 B12 B10 108.8(2) . . ?
B9 B12 B10 59.9(2) . . ?
Cl12 B12 B11 120.9(2) . . ?
B8 B12 B11 108.7(2) . . ?
B9 B12 B11 107.8(2) . . ?
B10 B12 B11 59.68(19) . . ?
Cl12 B12 B7 121.1(2) . . ?
B8 B12 B7 60.31(18) . . ?
B9 B12 B7 108.7(2) . . ?
B10 B12 B7 108.4(2) . . ?
B11 B12 B7 60.43(19) . . ?
C1 Si1 C7 118.43(14) . . ?
C1 Si1 C4 118.78(14) . . ?
C7 Si1 C4 113.09(14) . . ?
C1 Si1 Cl2 102.59(10) . . ?
C7 Si1 Cl2 103.03(11) . . ?
C4 Si1 Cl2 95.60(10) . . ?
C2 C1 C3 110.8(3) . . ?
C2 C1 Si1 112.5(2) . . ?
C3 C1 Si1 112.5(2) . . ?
C2 C1 H1 106.9 . . ?
C3 C1 H1 106.9 . . ?
Si1 C1 H1 106.9 . . ?
C1 C2 H2A 109.5 . . ?
C1 C2 H2B 109.5 . . ?
H2A C2 H2B 109.5 . . ?
C1 C2 H2C 109.5 . . ?
H2A C2 H2C 109.5 . . ?
H2B C2 H2C 109.5 . . ?
C1 C3 H3A 109.5 . . ?
C1 C3 H3B 109.5 . . ?
H3A C3 H3B 109.5 . . ?
C1 C3 H3C 109.5 . . ?
H3A C3 H3C 109.5 . . ?
H3B C3 H3C 109.5 . . ?
C6 C4 C5 110.5(3) . . ?
C6 C4 Si1 117.5(2) . . ?
C5 C4 Si1 107.5(2) . . ?
C6 C4 H4 106.9 . . ?
C5 C4 H4 106.9 . . ?
Si1 C4 H4 106.9 . . ?
C4 C5 H5A 109.5 . . ?
C4 C5 H5B 109.5 . . ?
H5A C5 H5B 109.5 . . ?
C4 C5 H5C 109.5 . . ?
H5A C5 H5C 109.5 . . ?
H5B C5 H5C 109.5 . . ?
C4 C6 H6A 109.5 . . ?
C4 C6 H6B 109.5 . . ?
H6A C6 H6B 109.5 . . ?
C4 C6 H6C 109.5 . . ?
H6A C6 H6C 109.5 . . ?
H6B C6 H6C 109.5 . . ?
C9 C7 C8 108.1(3) . . ?
C9 C7 Si1 112.8(2) . . ?
C8 C7 Si1 111.6(2) . . ?
C9 C7 H7 108.1 . . ?
C8 C7 H7 108.1 . . ?
Si1 C7 H7 108.1 . . ?
C7 C8 H8A 109.5 . . ?
C7 C8 H8B 109.5 . . ?
H8A C8 H8B 109.5 . . ?
C7 C8 H8C 109.5 . . ?
H8A C8 H8C 109.5 . . ?
H8B C8 H8C 109.5 . . ?
C7 C9 H9A 109.5 . . ?
C7 C9 H9B 109.5 . . ?
H9A C9 H9B 109.5 . . ?
C7 C9 H9C 109.5 . . ?
H9A C9 H9C 109.5 . . ?
H9B C9 H9C 109.5 . . ?
C10 Si2 C16 113.32(14) . . ?
C10 Si2 C13 115.95(15) . . ?
C16 Si2 C13 119.94(14) . . ?
C10 Si2 Cl4 98.67(11) . . ?
C16 Si2 Cl4 94.32(10) . . ?
C13 Si2 Cl4 109.69(10) . . ?
C12 C10 C11 110.7(3) . . ?
C12 C10 Si2 112.8(2) . . ?
C11 C10 Si2 115.0(2) . . ?
C12 C10 H10 105.9 . . ?
C11 C10 H10 105.9 . . ?
Si2 C10 H10 105.9 . . ?
C10 C11 H11A 109.5 . . ?
C10 C11 H11B 109.5 . . ?
H11A C11 H11B 109.5 . . ?
C10 C11 H11C 109.5 . . ?
H11A C11 H11C 109.5 . . ?
H11B C11 H11C 109.5 . . ?
C10 C12 H12A 109.5 . . ?
C10 C12 H12B 109.5 . . ?
H12A C12 H12B 109.5 . . ?
C10 C12 H12C 109.5 . . ?
H12A C12 H12C 109.5 . . ?
H12B C12 H12C 109.5 . . ?
C14 C13 C15 109.2(3) . . ?
C14 C13 Si2 114.5(2) . . ?
C15 C13 Si2 109.9(2) . . ?
C14 C13 H13 107.7 . . ?
C15 C13 H13 107.7 . . ?
Si2 C13 H13 107.7 . . ?
C13 C14 H14A 109.5 . . ?
C13 C14 H14B 109.5 . . ?
H14A C14 H14B 109.5 . . ?
C13 C14 H14C 109.5 . . ?
H14A C14 H14C 109.5 . . ?
H14B C14 H14C 109.5 . . ?
C13 C15 H15A 109.5 . . ?
C13 C15 H15B 109.5 . . ?
H15A C15 H15B 109.5 . . ?
C13 C15 H15C 109.5 . . ?
H15A C15 H15C 109.5 . . ?
H15B C15 H15C 109.5 . . ?
C17 C16 C18 110.7(3) . . ?
C17 C16 Si2 117.0(2) . . ?
C18 C16 Si2 109.3(2) . . ?
C17 C16 H16 106.4 . . ?
C18 C16 H16 106.4 . . ?
Si2 C16 H16 106.4 . . ?
C16 C17 H17A 109.5 . . ?
C16 C17 H17B 109.5 . . ?
H17A C17 H17B 109.5 . . ?
C16 C17 H17C 109.5 . . ?
H17A C17 H17C 109.5 . . ?
H17B C17 H17C 109.5 . . ?
C16 C18 H18A 109.5 . . ?
C16 C18 H18B 109.5 . . ?
H18A C18 H18B 109.5 . . ?
C16 C18 H18C 109.5 . . ?
H18A C18 H18C 109.5 . . ?
H18B C18 H18C 109.5 . . ?

loop_
_geom_bond_atom_site_label_1
_geom_bond_atom_site_label_2
_geom_bond_distance
_geom_bond_site_symmetry_2
_geom_bond_publ_flag
B1 B2 1.764(5) . ?
B1 B4 1.783(4) . ?
B1 Cl1 1.784(3) . ?
B1 B3 1.789(5) . ?
B1 B5 1.792(4) . ?
B1 B6 1.799(4) . ?
B2 B6 1.770(5) . ?
B2 B11 1.773(4) . ?
B2 B3 1.773(4) . ?
B2 B7 1.789(5) . ?
B2 Cl2 1.852(3) . ?
Cl2 Si1 2.3190(12) . ?
B3 B4 1.771(5) . ?
B3 Cl3 1.782(3) . ?
B3 B7 1.799(4) . ?
B3 B8 1.802(4) . ?
B4 B9 1.768(4) . ?
B4 B8 1.777(5) . ?
B4 B5 1.782(5) . ?
B4 Cl4 1.850(3) . ?
Cl4 Si2 2.3550(12) . ?
B5 Cl5 1.771(4) . ?
B5 B6 1.794(5) . ?
B5 B9 1.801(5) . ?
B5 B10 1.803(5) . ?
B6 Cl6 1.785(3) . ?
B6 B10 1.797(5) . ?
B6 B11 1.799(5) . ?
B7 Cl7 1.773(3) . ?
B7 B12 1.794(5) . ?
B7 B8 1.800(5) . ?
B7 B11 1.804(5) . ?
B8 Cl8 1.781(3) . ?
B8 B12 1.788(5) . ?
B8 B9 1.808(5) . ?
B9 Cl9 1.783(3) . ?
B9 B10 1.786(5) . ?
B9 B12 1.789(5) . ?
B10 Cl10 1.775(3) . ?
B10 B11 1.781(5) . ?
B10 B12 1.790(5) . ?
B11 Cl11 1.787(3) . ?
B11 B12 1.790(5) . ?
B12 Cl12 1.781(3) . ?
Si1 C1 1.872(3) . ?
Si1 C7 1.872(3) . ?
Si1 C4 1.876(3) . ?
C1 C2 1.534(4) . ?
C1 C3 1.535(4) . ?
C1 H1 1.0000 . ?
C2 H2A 0.9800 . ?
C2 H2B 0.9800 . ?
C2 H2C 0.9800 . ?
C3 H3A 0.9800 . ?
C3 H3B 0.9800 . ?
C3 H3C 0.9800 . ?
C4 C6 1.537(4) . ?
C4 C5 1.540(4) . ?
C4 H4 1.0000 . ?
C5 H5A 0.9800 . ?
C5 H5B 0.9800 . ?
C5 H5C 0.9800 . ?
C6 H6A 0.9800 . ?
C6 H6B 0.9800 . ?
C6 H6C 0.9800 . ?
C7 C9 1.534(4) . ?
C7 C8 1.539(5) . ?
C7 H7 1.0000 . ?
C8 H8A 0.9800 . ?
C8 H8B 0.9800 . ?
C8 H8C 0.9800 . ?
C9 H9A 0.9800 . ?
C9 H9B 0.9800 . ?
C9 H9C 0.9800 . ?
Si2 C10 1.863(3) . ?
Si2 C16 1.866(3) . ?
Si2 C13 1.867(3) . ?
C10 C12 1.536(4) . ?
C10 C11 1.541(5) . ?
C10 H10 1.0000 . ?
C11 H11A 0.9800 . ?
C11 H11B 0.9800 . ?
C11 H11C 0.9800 . ?
C12 H12A 0.9800 . ?
C12 H12B 0.9800 . ?
C12 H12C 0.9800 . ?
C13 C14 1.532(5) . ?
C13 C15 1.539(5) . ?
C13 H13 1.0000 . ?
C14 H14A 0.9800 . ?
C14 H14B 0.9800 . ?
C14 H14C 0.9800 . ?
C15 H15A 0.9800 . ?
C15 H15B 0.9800 . ?
C15 H15C 0.9800 . ?
C16 C17 1.535(4) . ?
C16 C18 1.537(4) . ?
C16 H16 1.0000 . ?
C17 H17A 0.9800 . ?
C17 H17B 0.9800 . ?
C17 H17C 0.9800 . ?
C18 H18A 0.9800 . ?
C18 H18B 0.9800 . ?
C18 H18C 0.9800 . ?

loop_
_geom_torsion_atom_site_label_1
_geom_torsion_atom_site_label_2
_geom_torsion_atom_site_label_3
_geom_torsion_atom_site_label_4
_geom_torsion
_geom_torsion_site_symmetry_1
_geom_torsion_site_symmetry_2
_geom_torsion_site_symmetry_3
_geom_torsion_site_symmetry_4
_geom_torsion_publ_flag
B4 B1 B2 B6 100.6(2) . . . . ?
Cl1 B1 B2 B6 -110.3(3) . . . . ?
B3 B1 B2 B6 139.5(2) . . . . ?
B5 B1 B2 B6 38.0(2) . . . . ?
B4 B1 B2 B11 62.9(3) . . . . ?
Cl1 B1 B2 B11 -148.0(2) . . . . ?
B3 B1 B2 B11 101.8(2) . . . . ?
B5 B1 B2 B11 0.3(3) . . . . ?
B6 B1 B2 B11 -37.7(2) . . . . ?
B4 B1 B2 B3 -38.9(2) . . . . ?
Cl1 B1 B2 B3 110.1(3) . . . . ?
B5 B1 B2 B3 -101.5(2) . . . . ?
B6 B1 B2 B3 -139.5(2) . . . . ?
B4 B1 B2 B7 -2.3(3) . . . . ?
Cl1 B1 B2 B7 146.7(2) . . . . ?
B3 B1 B2 B7 36.5(2) . . . . ?
B5 B1 B2 B7 -65.0(3) . . . . ?
B6 B1 B2 B7 -103.0(2) . . . . ?
B4 B1 B2 Cl2 -140.4(2) . . . . ?
Cl1 B1 B2 Cl2 8.6(4) . . . . ?
B3 B1 B2 Cl2 -101.6(2) . . . . ?
B5 B1 B2 Cl2 156.9(2) . . . . ?
B6 B1 B2 Cl2 118.9(3) . . . . ?
B1 B2 Cl2 Si1 -82.6(2) . . . . ?
B6 B2 Cl2 Si1 -6.2(3) . . . . ?
B11 B2 Cl2 Si1 70.9(3) . . . . ?
B3 B2 Cl2 Si1 -151.94(15) . . . . ?
B7 B2 Cl2 Si1 140.85(16) . . . . ?
B1 B2 B3 B4 39.2(2) . . . . ?
B6 B2 B3 B4 1.9(3) . . . . ?
B11 B2 B3 B4 -63.4(3) . . . . ?
B7 B2 B3 B4 -100.9(2) . . . . ?
Cl2 B2 B3 B4 153.69(19) . . . . ?
B1 B2 B3 Cl3 -109.5(2) . . . . ?
B6 B2 B3 Cl3 -146.8(2) . . . . ?
B11 B2 B3 Cl3 147.8(2) . . . . ?
B7 B2 B3 Cl3 110.4(3) . . . . ?
Cl2 B2 B3 Cl3 4.9(3) . . . . ?
B6 B2 B3 B1 -37.3(2) . . . . ?
B11 B2 B3 B1 -102.7(2) . . . . ?
B7 B2 B3 B1 -140.1(2) . . . . ?
Cl2 B2 B3 B1 114.5(2) . . . . ?
B1 B2 B3 B7 140.1(2) . . . . ?
B6 B2 B3 B7 102.8(2) . . . . ?
B11 B2 B3 B7 37.4(2) . . . . ?
Cl2 B2 B3 B7 -105.4(2) . . . . ?
B1 B2 B3 B8 101.8(2) . . . . ?
B6 B2 B3 B8 64.5(3) . . . . ?
B11 B2 B3 B8 -0.8(3) . . . . ?
B7 B2 B3 B8 -38.3(2) . . . . ?
Cl2 B2 B3 B8 -143.7(2) . . . . ?
B2 B1 B3 B4 -135.5(2) . . . . ?
Cl1 B1 B3 B4 111.1(3) . . . . ?
B5 B1 B3 B4 -35.9(2) . . . . ?
B6 B1 B3 B4 -99.4(2) . . . . ?
B4 B1 B3 B2 135.5(2) . . . . ?
Cl1 B1 B3 B2 -113.4(3) . . . . ?
B5 B1 B3 B2 99.6(2) . . . . ?
B6 B1 B3 B2 36.1(2) . . . . ?
B2 B1 B3 Cl3 111.6(3) . . . . ?
B4 B1 B3 Cl3 -112.8(2) . . . . ?
Cl1 B1 B3 Cl3 -1.7(4) . . . . ?
B5 B1 B3 Cl3 -148.8(2) . . . . ?
B6 B1 B3 Cl3 147.8(2) . . . . ?
B2 B1 B3 B7 -35.9(2) . . . . ?
B4 B1 B3 B7 99.6(2) . . . . ?
Cl1 B1 B3 B7 -149.3(2) . . . . ?
B5 B1 B3 B7 63.7(3) . . . . ?
B6 B1 B3 B7 0.2(3) . . . . ?
B2 B1 B3 B8 -99.6(2) . . . . ?
B4 B1 B3 B8 36.0(2) . . . . ?
Cl1 B1 B3 B8 147.1(2) . . . . ?
B5 B1 B3 B8 0.0(3) . . . . ?
B6 B1 B3 B8 -63.4(3) . . . . ?
B2 B3 B4 B9 62.9(3) . . . . ?
Cl3 B3 B4 B9 -148.7(2) . . . . ?
B1 B3 B4 B9 101.8(2) . . . . ?
B7 B3 B4 B9 -0.2(3) . . . . ?
B8 B3 B4 B9 -38.1(2) . . . . ?
B2 B3 B4 B8 101.0(2) . . . . ?
Cl3 B3 B4 B8 -110.6(3) . . . . ?
B1 B3 B4 B8 139.9(2) . . . . ?
B7 B3 B4 B8 37.9(2) . . . . ?
B2 B3 B4 B5 -2.4(3) . . . . ?
Cl3 B3 B4 B5 146.1(2) . . . . ?
B1 B3 B4 B5 36.5(2) . . . . ?
B7 B3 B4 B5 -65.4(3) . . . . ?
B8 B3 B4 B5 -103.4(2) . . . . ?
B2 B3 B4 B1 -38.9(2) . . . . ?
Cl3 B3 B4 B1 109.6(3) . . . . ?
B7 B3 B4 B1 -101.9(2) . . . . ?
B8 B3 B4 B1 -139.9(2) . . . . ?
B2 B3 B4 Cl4 -140.5(2) . . . . ?
Cl3 B3 B4 Cl4 8.0(3) . . . . ?
B1 B3 B4 Cl4 -101.6(2) . . . . ?
B7 B3 B4 Cl4 156.5(2) . . . . ?
B8 B3 B4 Cl4 118.5(2) . . . . ?
B2 B1 B4 B9 -63.4(3) . . . . ?
Cl1 B1 B4 B9 146.9(2) . . . . ?
B3 B1 B4 B9 -102.5(2) . . . . ?
B5 B1 B4 B9 37.3(2) . . . . ?
B6 B1 B4 B9 -1.0(3) . . . . ?
B2 B1 B4 B3 39.1(2) . . . . ?
Cl1 B1 B4 B3 -110.6(3) . . . . ?
B5 B1 B4 B3 139.8(2) . . . . ?
B6 B1 B4 B3 101.5(2) . . . . ?
B2 B1 B4 B8 2.2(3) . . . . ?
Cl1 B1 B4 B8 -147.5(2) . . . . ?
B3 B1 B4 B8 -36.9(2) . . . . ?
B5 B1 B4 B8 102.9(2) . . . . ?
B6 B1 B4 B8 64.6(3) . . . . ?
B2 B1 B4 B5 -100.7(2) . . . . ?
Cl1 B1 B4 B5 109.6(3) . . . . ?
B3 B1 B4 B5 -139.8(2) . . . . ?
B6 B1 B4 B5 -38.3(2) . . . . ?
B2 B1 B4 Cl4 150.6(2) . . . . ?
Cl1 B1 B4 Cl4 0.9(3) . . . . ?
B3 B1 B4 Cl4 111.5(2) . . . . ?
B5 B1 B4 Cl4 -108.7(2) . . . . ?
B6 B1 B4 Cl4 -147.0(2) . . . . ?
B9 B4 Cl4 Si2 44.6(3) . . . . ?
B3 B4 Cl4 Si2 -108.0(2) . . . . ?
B8 B4 Cl4 Si2 -33.9(3) . . . . ?
B5 B4 Cl4 Si2 116.9(2) . . . . ?
B1 B4 Cl4 Si2 -175.88(14) . . . . ?
B9 B4 B5 Cl5 111.8(3) . . . . ?
B3 B4 B5 Cl5 -145.4(2) . . . . ?
B8 B4 B5 Cl5 149.2(2) . . . . ?
B1 B4 B5 Cl5 -108.9(3) . . . . ?
Cl4 B4 B5 Cl5 -6.2(3) . . . . ?
B9 B4 B5 B1 -139.2(2) . . . . ?
B3 B4 B5 B1 -36.5(2) . . . . ?
B8 B4 B5 B1 -101.9(2) . . . . ?
Cl4 B4 B5 B1 102.7(2) . . . . ?
B9 B4 B5 B6 -100.8(3) . . . . ?
B3 B4 B5 B6 2.0(3) . . . . ?
B8 B4 B5 B6 -63.4(3) . . . . ?
B1 B4 B5 B6 38.5(2) . . . . ?
Cl4 B4 B5 B6 141.2(2) . . . . ?
B3 B4 B5 B9 102.7(2) . . . . ?
B8 B4 B5 B9 37.3(2) . . . . ?
B1 B4 B5 B9 139.2(2) . . . . ?
Cl4 B4 B5 B9 -118.1(2) . . . . ?
B9 B4 B5 B10 -37.9(2) . . . . ?
B3 B4 B5 B10 64.9(3) . . . . ?
B8 B4 B5 B10 -0.6(3) . . . . ?
B1 B4 B5 B10 101.4(2) . . . . ?
Cl4 B4 B5 B10 -155.9(2) . . . . ?
B2 B1 B5 Cl5 -149.5(2) . . . . ?
B4 B1 B5 Cl5 111.6(3) . . . . ?
Cl1 B1 B5 Cl5 0.0(4) . . . . ?
B3 B1 B5 Cl5 147.4(2) . . . . ?
B6 B1 B5 Cl5 -111.6(3) . . . . ?
B2 B1 B5 B4 99.0(2) . . . . ?
Cl1 B1 B5 B4 -111.6(3) . . . . ?
B3 B1 B5 B4 35.8(2) . . . . ?
B6 B1 B5 B4 136.8(2) . . . . ?
B2 B1 B5 B6 -37.8(2) . . . . ?
B4 B1 B5 B6 -136.8(2) . . . . ?
Cl1 B1 B5 B6 111.6(3) . . . . ?
B3 B1 B5 B6 -101.0(2) . . . . ?
B2 B1 B5 B9 62.9(3) . . . . ?
B4 B1 B5 B9 -36.0(2) . . . . ?
Cl1 B1 B5 B9 -147.6(2) . . . . ?
B3 B1 B5 B9 -0.3(3) . . . . ?
B6 B1 B5 B9 100.7(3) . . . . ?
B2 B1 B5 B10 0.2(3) . . . . ?
B4 B1 B5 B10 -98.7(2) . . . . ?
Cl1 B1 B5 B10 149.7(2) . . . . ?
B3 B1 B5 B10 -63.0(3) . . . . ?
B6 B1 B5 B10 38.0(2) . . . . ?
B1 B2 B6 Cl6 110.0(3) . . . . ?
B11 B2 B6 Cl6 -111.0(3) . . . . ?
B3 B2 B6 Cl6 147.2(2) . . . . ?
B7 B2 B6 Cl6 -147.6(2) . . . . ?
Cl2 B2 B6 Cl6 0.4(4) . . . . ?
B1 B2 B6 B5 -37.9(2) . . . . ?
B11 B2 B6 B5 101.1(2) . . . . ?
B3 B2 B6 B5 -0.7(3) . . . . ?
B7 B2 B6 B5 64.5(3) . . . . ?
Cl2 B2 B6 B5 -147.5(2) . . . . ?
B1 B2 B6 B10 -101.0(2) . . . . ?
B11 B2 B6 B10 37.9(2) . . . . ?
B3 B2 B6 B10 -63.9(3) . . . . ?
B7 B2 B6 B10 1.3(3) . . . . ?
Cl2 B2 B6 B10 149.3(2) . . . . ?
B1 B2 B6 B11 -139.0(2) . . . . ?
B3 B2 B6 B11 -101.8(2) . . . . ?
B7 B2 B6 B11 -36.6(2) . . . . ?
Cl2 B2 B6 B11 111.4(3) . . . . ?
B11 B2 B6 B1 139.0(2) . . . . ?
B3 B2 B6 B1 37.1(2) . . . . ?
B7 B2 B6 B1 102.3(2) . . . . ?
Cl2 B2 B6 B1 -109.7(3) . . . . ?
Cl5 B5 B6 B2 146.7(2) . . . . ?
B4 B5 B6 B2 -0.8(3) . . . . ?
B1 B5 B6 B2 37.6(2) . . . . ?
B9 B5 B6 B2 -63.1(3) . . . . ?
B10 B5 B6 B2 -99.7(2) . . . . ?
Cl5 B5 B6 Cl6 -2.4(4) . . . . ?
B4 B5 B6 Cl6 -149.8(2) . . . . ?
B1 B5 B6 Cl6 -111.5(3) . . . . ?
B9 B5 B6 Cl6 147.8(2) . . . . ?
B10 B5 B6 Cl6 111.2(2) . . . . ?
Cl5 B5 B6 B10 -113.6(3) . . . . ?
B4 B5 B6 B10 98.9(2) . . . . ?
B1 B5 B6 B10 137.3(2) . . . . ?
B9 B5 B6 B10 36.6(2) . . . . ?
Cl5 B5 B6 B11 -150.6(2) . . . . ?
B4 B5 B6 B11 61.9(3) . . . . ?
B1 B5 B6 B11 100.3(2) . . . . ?
B9 B5 B6 B11 -0.4(3) . . . . ?
B10 B5 B6 B11 -37.0(2) . . . . ?
Cl5 B5 B6 B1 109.1(3) . . . . ?
B4 B5 B6 B1 -38.3(2) . . . . ?
B9 B5 B6 B1 -100.7(2) . . . . ?
B10 B5 B6 B1 -137.3(2) . . . . ?
B4 B1 B6 B2 -99.0(2) . . . . ?
Cl1 B1 B6 B2 113.1(3) . . . . ?
B3 B1 B6 B2 -36.2(2) . . . . ?
B5 B1 B6 B2 -137.2(2) . . . . ?
B2 B1 B6 Cl6 -113.2(3) . . . . ?
B4 B1 B6 Cl6 147.8(2) . . . . ?
Cl1 B1 B6 Cl6 -0.1(4) . . . . ?
B3 B1 B6 Cl6 -149.4(2) . . . . ?
B5 B1 B6 Cl6 109.6(3) . . . . ?
B2 B1 B6 B5 137.2(2) . . . . ?
B4 B1 B6 B5 38.2(2) . . . . ?
Cl1 B1 B6 B5 -109.7(3) . . . . ?
B3 B1 B6 B5 100.9(2) . . . . ?
B2 B1 B6 B10 99.0(3) . . . . ?
B4 B1 B6 B10 0.1(3) . . . . ?
Cl1 B1 B6 B10 -147.9(2) . . . . ?
B3 B1 B6 B10 62.8(3) . . . . ?
B5 B1 B6 B10 -38.2(2) . . . . ?
B2 B1 B6 B11 36.4(2) . . . . ?
B4 B1 B6 B11 -62.5(3) . . . . ?
Cl1 B1 B6 B11 149.5(2) . . . . ?
B3 B1 B6 B11 0.2(3) . . . . ?
B5 B1 B6 B11 -100.8(2) . . . . ?
B1 B2 B7 Cl7 -146.6(2) . . . . ?
B6 B2 B7 Cl7 147.6(2) . . . . ?
B11 B2 B7 Cl7 110.9(3) . . . . ?
B3 B2 B7 Cl7 -110.1(3) . . . . ?
Cl2 B2 B7 Cl7 -5.1(3) . . . . ?
B1 B2 B7 B12 64.2(3) . . . . ?
B6 B2 B7 B12 -1.6(3) . . . . ?
B11 B2 B7 B12 -38.3(2) . . . . ?
B3 B2 B7 B12 100.7(2) . . . . ?
Cl2 B2 B7 B12 -154.30(19) . . . . ?
B1 B2 B7 B3 -36.6(2) . . . . ?
B6 B2 B7 B3 -102.3(2) . . . . ?
B11 B2 B7 B3 -139.0(2) . . . . ?
Cl2 B2 B7 B3 105.0(2) . . . . ?
B1 B2 B7 B8 1.6(3) . . . . ?
B6 B2 B7 B8 -64.1(3) . . . . ?
B11 B2 B7 B8 -100.8(2) . . . . ?
B3 B2 B7 B8 38.2(2) . . . . ?
Cl2 B2 B7 B8 143.2(2) . . . . ?
B1 B2 B7 B11 102.4(2) . . . . ?
B6 B2 B7 B11 36.7(2) . . . . ?
B3 B2 B7 B11 139.0(2) . . . . ?
Cl2 B2 B7 B11 -116.0(2) . . . . ?
B4 B3 B7 Cl7 -149.8(2) . . . . ?
B2 B3 B7 Cl7 111.1(3) . . . . ?
Cl3 B3 B7 Cl7 -0.7(3) . . . . ?
B1 B3 B7 Cl7 146.7(2) . . . . ?
B8 B3 B7 Cl7 -112.0(3) . . . . ?
B4 B3 B7 B2 99.1(2) . . . . ?
Cl3 B3 B7 B2 -111.8(3) . . . . ?
B1 B3 B7 B2 35.6(2) . . . . ?
B8 B3 B7 B2 136.9(2) . . . . ?
B4 B3 B7 B12 0.2(3) . . . . ?
B2 B3 B7 B12 -98.9(2) . . . . ?
Cl3 B3 B7 B12 149.3(2) . . . . ?
B1 B3 B7 B12 -63.3(3) . . . . ?
B8 B3 B7 B12 38.0(2) . . . . ?
B4 B3 B7 B8 -37.8(2) . . . . ?
B2 B3 B7 B8 -136.9(2) . . . . ?
Cl3 B3 B7 B8 111.3(3) . . . . ?
B1 B3 B7 B8 -101.3(2) . . . . ?
B4 B3 B7 B11 63.0(3) . . . . ?
B2 B3 B7 B11 -36.1(2) . . . . ?
Cl3 B3 B7 B11 -147.9(2) . . . . ?
B1 B3 B7 B11 -0.5(3) . . . . ?
B8 B3 B7 B11 100.8(2) . . . . ?
B9 B4 B8 Cl8 -110.8(3) . . . . ?
B3 B4 B8 Cl8 110.5(3) . . . . ?
B5 B4 B8 Cl8 -148.0(2) . . . . ?
B1 B4 B8 Cl8 147.2(2) . . . . ?
Cl4 B4 B8 Cl8 4.3(4) . . . . ?
B9 B4 B8 B12 37.9(2) . . . . ?
B3 B4 B8 B12 -100.8(2) . . . . ?
B5 B4 B8 B12 0.7(3) . . . . ?
B1 B4 B8 B12 -64.1(3) . . . . ?
Cl4 B4 B8 B12 153.0(2) . . . . ?
B9 B4 B8 B7 100.8(2) . . . . ?
B3 B4 B8 B7 -37.9(2) . . . . ?
B5 B4 B8 B7 63.6(3) . . . . ?
B1 B4 B8 B7 -1.2(3) . . . . ?
Cl4 B4 B8 B7 -144.1(2) . . . . ?
B9 B4 B8 B3 138.7(2) . . . . ?
B5 B4 B8 B3 101.5(2) . . . . ?
B1 B4 B8 B3 36.6(2) . . . . ?
Cl4 B4 B8 B3 -106.3(3) . . . . ?
B3 B4 B8 B9 -138.7(2) . . . . ?
B5 B4 B8 B9 -37.2(2) . . . . ?
B1 B4 B8 B9 -102.0(2) . . . . ?
Cl4 B4 B8 B9 115.1(3) . . . . ?
Cl7 B7 B8 B4 147.8(2) . . . . ?
B2 B7 B8 B4 -0.2(3) . . . . ?
B12 B7 B8 B4 -99.5(2) . . . . ?
B3 B7 B8 B4 37.6(2) . . . . ?
B11 B7 B8 B4 -62.4(3) . . . . ?
Cl7 B7 B8 Cl8 -1.3(3) . . . . ?
B2 B7 B8 Cl8 -149.3(2) . . . . ?
B12 B7 B8 Cl8 111.5(3) . . . . ?
B3 B7 B8 Cl8 -111.5(2) . . . . ?
B11 B7 B8 Cl8 148.5(2) . . . . ?
Cl7 B7 B8 B12 -112.7(3) . . . . ?
B2 B7 B8 B12 99.2(2) . . . . ?
B3 B7 B8 B12 137.0(2) . . . . ?
B11 B7 B8 B12 37.0(2) . . . . ?
Cl7 B7 B8 B3 110.2(3) . . . . ?
B2 B7 B8 B3 -37.8(2) . . . . ?
B12 B7 B8 B3 -137.0(2) . . . . ?
B11 B7 B8 B3 -100.0(2) . . . . ?
Cl7 B7 B8 B9 -150.0(2) . . . . ?
B2 B7 B8 B9 62.0(3) . . . . ?
B12 B7 B8 B9 -37.3(2) . . . . ?
B3 B7 B8 B9 99.8(2) . . . . ?
B11 B7 B8 B9 -0.2(3) . . . . ?
B2 B3 B8 B4 -98.9(2) . . . . ?
Cl3 B3 B8 B4 112.3(3) . . . . ?
B1 B3 B8 B4 -36.2(2) . . . . ?
B7 B3 B8 B4 -137.3(2) . . . . ?
B4 B3 B8 Cl8 -112.4(3) . . . . ?
B2 B3 B8 Cl8 148.7(2) . . . . ?
Cl3 B3 B8 Cl8 -0.1(4) . . . . ?
B1 B3 B8 Cl8 -148.5(2) . . . . ?
B7 B3 B8 Cl8 110.4(3) . . . . ?
B4 B3 B8 B12 99.1(2) . . . . ?
B2 B3 B8 B12 0.2(3) . . . . ?
Cl3 B3 B8 B12 -148.6(2) . . . . ?
B1 B3 B8 B12 62.9(3) . . . . ?
B7 B3 B8 B12 -38.2(2) . . . . ?
B4 B3 B8 B7 137.3(2) . . . . ?
B2 B3 B8 B7 38.4(2) . . . . ?
Cl3 B3 B8 B7 -110.4(3) . . . . ?
B1 B3 B8 B7 101.1(2) . . . . ?
B4 B3 B8 B9 36.3(2) . . . . ?
B2 B3 B8 B9 -62.6(3) . . . . ?
Cl3 B3 B8 B9 148.6(2) . . . . ?
B1 B3 B8 B9 0.2(3) . . . . ?
B7 B3 B8 B9 -100.9(2) . . . . ?
B3 B4 B9 Cl9 148.0(2) . . . . ?
B8 B4 B9 Cl9 110.0(3) . . . . ?
B5 B4 B9 Cl9 -110.2(3) . . . . ?
B1 B4 B9 Cl9 -147.3(2) . . . . ?
Cl4 B4 B9 Cl9 -6.7(4) . . . . ?
B3 B4 B9 B10 -63.1(3) . . . . ?
B8 B4 B9 B10 -101.1(3) . . . . ?
B5 B4 B9 B10 38.6(2) . . . . ?
B1 B4 B9 B10 1.6(3) . . . . ?
Cl4 B4 B9 B10 142.2(2) . . . . ?
B3 B4 B9 B12 0.0(3) . . . . ?
B8 B4 B9 B12 -38.0(2) . . . . ?
B5 B4 B9 B12 101.8(2) . . . . ?
B1 B4 B9 B12 64.7(3) . . . . ?
Cl4 B4 B9 B12 -154.7(2) . . . . ?
B3 B4 B9 B5 -101.7(3) . . . . ?
B8 B4 B9 B5 -139.7(2) . . . . ?
B1 B4 B9 B5 -37.0(2) . . . . ?
Cl4 B4 B9 B5 103.6(3) . . . . ?
B3 B4 B9 B8 38.0(2) . . . . ?
B5 B4 B9 B8 139.7(2) . . . . ?
B1 B4 B9 B8 102.7(2) . . . . ?
Cl4 B4 B9 B8 -116.7(3) . . . . ?
Cl5 B5 B9 B4 -110.2(3) . . . . ?
B1 B5 B9 B4 36.4(2) . . . . ?
B6 B5 B9 B4 99.9(2) . . . . ?
B10 B5 B9 B4 136.8(2) . . . . ?
Cl5 B5 B9 Cl9 2.9(4) . . . . ?
B4 B5 B9 Cl9 113.1(3) . . . . ?
B1 B5 B9 Cl9 149.5(2) . . . . ?
B6 B5 B9 Cl9 -147.0(2) . . . . ?
B10 B5 B9 Cl9 -110.1(3) . . . . ?
Cl5 B5 B9 B10 113.0(3) . . . . ?
B4 B5 B9 B10 -136.8(2) . . . . ?
B1 B5 B9 B10 -100.4(3) . . . . ?
B6 B5 B9 B10 -36.8(2) . . . . ?
Cl5 B5 B9 B12 150.6(2) . . . . ?
B4 B5 B9 B12 -99.2(2) . . . . ?
B1 B5 B9 B12 -62.8(3) . . . . ?
B6 B5 B9 B12 0.8(3) . . . . ?
B10 B5 B9 B12 37.6(2) . . . . ?
Cl5 B5 B9 B8 -146.2(2) . . . . ?
B4 B5 B9 B8 -36.0(2) . . . . ?
B1 B5 B9 B8 0.4(3) . . . . ?
B6 B5 B9 B8 63.9(3) . . . . ?
B10 B5 B9 B8 100.8(2) . . . . ?
Cl8 B8 B9 B4 112.1(3) . . . . ?
B12 B8 B9 B4 -137.0(2) . . . . ?
B7 B8 B9 B4 -99.6(2) . . . . ?
B3 B8 B9 B4 -36.4(2) . . . . ?
B4 B8 B9 Cl9 -113.0(3) . . . . ?
Cl8 B8 B9 Cl9 -0.9(4) . . . . ?
B12 B8 B9 Cl9 110.0(3) . . . . ?
B7 B8 B9 Cl9 147.4(2) . . . . ?
B3 B8 B9 Cl9 -149.5(2) . . . . ?
B4 B8 B9 B10 100.0(2) . . . . ?
Cl8 B8 B9 B10 -147.9(2) . . . . ?
B12 B8 B9 B10 -37.0(2) . . . . ?
B7 B8 B9 B10 0.4(3) . . . . ?
B3 B8 B9 B10 63.5(3) . . . . ?
B4 B8 B9 B12 137.0(2) . . . . ?
Cl8 B8 B9 B12 -110.9(3) . . . . ?
B7 B8 B9 B12 37.4(2) . . . . ?
B3 B8 B9 B12 100.5(2) . . . . ?
B4 B8 B9 B5 36.1(2) . . . . ?
Cl8 B8 B9 B5 148.2(2) . . . . ?
B12 B8 B9 B5 -100.8(3) . . . . ?
B7 B8 B9 B5 -63.4(3) . . . . ?
B3 B8 B9 B5 -0.3(3) . . . . ?
B4 B9 B10 Cl10 -148.7(2) . . . . ?
Cl9 B9 B10 Cl10 1.2(4) . . . . ?
B12 B9 B10 Cl10 111.7(3) . . . . ?
B5 B9 B10 Cl10 -110.3(3) . . . . ?
B8 B9 B10 Cl10 148.4(2) . . . . ?
B4 B9 B10 B11 62.4(3) . . . . ?
Cl9 B9 B10 B11 -147.8(2) . . . . ?
B12 B9 B10 B11 -37.2(2) . . . . ?
B5 B9 B10 B11 100.8(2) . . . . ?
B8 B9 B10 B11 -0.5(3) . . . . ?
B4 B9 B10 B12 99.7(2) . . . . ?
Cl9 B9 B10 B12 -110.5(3) . . . . ?
B5 B9 B10 B12 138.1(2) . . . . ?
B8 B9 B10 B12 36.8(2) . . . . ?
B4 B9 B10 B6 -1.5(3) . . . . ?
Cl9 B9 B10 B6 148.3(2) . . . . ?
B12 B9 B10 B6 -101.2(3) . . . . ?
B5 B9 B10 B6 36.9(2) . . . . ?
B8 B9 B10 B6 -64.4(3) . . . . ?
B4 B9 B10 B5 -38.4(2) . . . . ?
Cl9 B9 B10 B5 111.4(3) . . . . ?
B12 B9 B10 B5 -138.1(2) . . . . ?
B8 B9 B10 B5 -101.3(2) . . . . ?
B2 B6 B10 Cl10 -150.5(2) . . . . ?
Cl6 B6 B10 Cl10 -0.7(4) . . . . ?
B5 B6 B10 Cl10 109.3(3) . . . . ?
B11 B6 B10 Cl10 -112.5(3) . . . . ?
B1 B6 B10 Cl10 147.3(2) . . . . ?
B2 B6 B10 B11 -38.0(2) . . . . ?
Cl6 B6 B10 B11 111.8(3) . . . . ?
B5 B6 B10 B11 -138.2(2) . . . . ?
B1 B6 B10 B11 -100.2(2) . . . . ?
B2 B6 B10 B9 63.1(3) . . . . ?
Cl6 B6 B10 B9 -147.1(2) . . . . ?
B5 B6 B10 B9 -37.1(2) . . . . ?
B11 B6 B10 B9 101.1(3) . . . . ?
B1 B6 B10 B9 0.9(3) . . . . ?
B2 B6 B10 B12 -0.5(3) . . . . ?
Cl6 B6 B10 B12 149.3(2) . . . . ?
B5 B6 B10 B12 -100.7(2) . . . . ?
B11 B6 B10 B12 37.5(2) . . . . ?
B1 B6 B10 B12 -62.7(3) . . . . ?
B2 B6 B10 B5 100.2(2) . . . . ?
Cl6 B6 B10 B5 -110.0(3) . . . . ?
B11 B6 B10 B5 138.2(2) . . . . ?
B1 B6 B10 B5 38.0(2) . . . . ?
Cl5 B5 B10 Cl10 -1.6(4) . . . . ?
B4 B5 B10 Cl10 147.3(2) . . . . ?
B1 B5 B10 Cl10 -149.9(2) . . . . ?
B6 B5 B10 Cl10 -111.7(3) . . . . ?
B9 B5 B10 Cl10 109.6(3) . . . . ?
Cl5 B5 B10 B11 147.6(2) . . . . ?
B4 B5 B10 B11 -63.5(3) . . . . ?
B1 B5 B10 B11 -0.6(3) . . . . ?
B6 B5 B10 B11 37.5(2) . . . . ?
B9 B5 B10 B11 -101.2(2) . . . . ?
Cl5 B5 B10 B9 -111.2(3) . . . . ?
B4 B5 B10 B9 37.7(2) . . . . ?
B1 B5 B10 B9 100.6(2) . . . . ?
B6 B5 B10 B9 138.7(2) . . . . ?
Cl5 B5 B10 B12 -148.7(2) . . . . ?
B4 B5 B10 B12 0.2(3) . . . . ?
B1 B5 B10 B12 63.1(3) . . . . ?
B6 B5 B10 B12 101.2(3) . . . . ?
B9 B5 B10 B12 -37.5(2) . . . . ?
Cl5 B5 B10 B6 110.1(3) . . . . ?
B4 B5 B10 B6 -101.0(2) . . . . ?
B1 B5 B10 B6 -38.2(2) . . . . ?
B9 B5 B10 B6 -138.7(2) . . . . ?
B1 B2 B11 B10 -0.7(3) . . . . ?
B6 B2 B11 B10 -38.5(2) . . . . ?
B3 B2 B11 B10 64.4(3) . . . . ?
B7 B2 B11 B10 101.8(2) . . . . ?
Cl2 B2 B11 B10 -156.9(2) . . . . ?
B1 B2 B11 Cl11 149.2(2) . . . . ?
B6 B2 B11 Cl11 111.4(3) . . . . ?
B3 B2 B11 Cl11 -145.7(2) . . . . ?
B7 B2 B11 Cl11 -108.4(3) . . . . ?
Cl2 B2 B11 Cl11 -7.0(4) . . . . ?
B1 B2 B11 B12 -63.9(3) . . . . ?
B6 B2 B11 B12 -101.7(3) . . . . ?
B3 B2 B11 B12 1.2(3) . . . . ?
B7 B2 B11 B12 38.6(2) . . . . ?
Cl2 B2 B11 B12 139.9(2) . . . . ?
B1 B2 B11 B6 37.8(2) . . . . ?
B3 B2 B11 B6 102.8(2) . . . . ?
B7 B2 B11 B6 140.2(2) . . . . ?
Cl2 B2 B11 B6 -118.4(3) . . . . ?
B1 B2 B11 B7 -102.4(2) . . . . ?
B6 B2 B11 B7 -140.2(2) . . . . ?
B3 B2 B11 B7 -37.4(2) . . . . ?
Cl2 B2 B11 B7 101.3(3) . . . . ?
Cl10 B10 B11 B2 149.1(2) . . . . ?
B9 B10 B11 B2 -63.0(3) . . . . ?
B12 B10 B11 B2 -100.2(2) . . . . ?
B6 B10 B11 B2 38.1(2) . . . . ?
B5 B10 B11 B2 0.8(3) . . . . ?
Cl10 B10 B11 Cl11 -0.7(4) . . . . ?
B9 B10 B11 Cl11 147.2(2) . . . . ?
B12 B10 B11 Cl11 110.0(3) . . . . ?
B6 B10 B11 Cl11 -111.7(3) . . . . ?
B5 B10 B11 Cl11 -149.0(2) . . . . ?
Cl10 B10 B11 B12 -110.7(3) . . . . ?
B9 B10 B11 B12 37.2(2) . . . . ?
B6 B10 B11 B12 138.2(2) . . . . ?
B5 B10 B11 B12 101.0(2) . . . . ?
Cl10 B10 B11 B6 111.1(3) . . . . ?
B9 B10 B11 B6 -101.1(2) . . . . ?
B12 B10 B11 B6 -138.2(2) . . . . ?
B5 B10 B11 B6 -37.3(2) . . . . ?
Cl10 B10 B11 B7 -147.5(2) . . . . ?
B9 B10 B11 B7 0.3(3) . . . . ?
B12 B10 B11 B7 -36.9(2) . . . . ?
B6 B10 B11 B7 101.4(2) . . . . ?
B5 B10 B11 B7 64.1(3) . . . . ?
Cl6 B6 B11 B2 113.1(3) . . . . ?
B5 B6 B11 B2 -99.4(2) . . . . ?
B10 B6 B11 B2 -136.8(2) . . . . ?
B1 B6 B11 B2 -36.3(2) . . . . ?
B2 B6 B11 B10 136.8(2) . . . . ?
Cl6 B6 B11 B10 -110.1(3) . . . . ?
B5 B6 B11 B10 37.4(2) . . . . ?
B1 B6 B11 B10 100.5(2) . . . . ?
B2 B6 B11 Cl11 -111.3(3) . . . . ?
Cl6 B6 B11 Cl11 1.8(4) . . . . ?
B5 B6 B11 Cl11 149.3(2) . . . . ?
B10 B6 B11 Cl11 111.9(3) . . . . ?
B1 B6 B11 Cl11 -147.6(2) . . . . ?
B2 B6 B11 B12 99.3(2) . . . . ?
Cl6 B6 B11 B12 -147.6(2) . . . . ?
B5 B6 B11 B12 -0.1(3) . . . . ?
B10 B6 B11 B12 -37.5(2) . . . . ?
B1 B6 B11 B12 63.0(3) . . . . ?
B2 B6 B11 B7 35.8(2) . . . . ?
Cl6 B6 B11 B7 148.9(2) . . . . ?
B5 B6 B11 B7 -63.6(3) . . . . ?
B10 B6 B11 B7 -101.0(2) . . . . ?
B1 B6 B11 B7 -0.5(3) . . . . ?
Cl7 B7 B11 B2 -110.7(3) . . . . ?
B12 B7 B11 B2 136.4(2) . . . . ?
B3 B7 B11 B2 36.1(2) . . . . ?
B8 B7 B11 B2 99.4(2) . . . . ?
Cl7 B7 B11 B10 149.8(2) . . . . ?
B2 B7 B11 B10 -99.4(2) . . . . ?
B12 B7 B11 B10 37.0(2) . . . . ?
B3 B7 B11 B10 -63.3(3) . . . . ?
B8 B7 B11 B10 0.0(3) . . . . ?
Cl7 B7 B11 Cl11 1.9(3) . . . . ?
B2 B7 B11 Cl11 112.6(3) . . . . ?
B12 B7 B11 Cl11 -111.0(3) . . . . ?
B3 B7 B11 Cl11 148.7(2) . . . . ?
B8 B7 B11 Cl11 -148.0(2) . . . . ?
Cl7 B7 B11 B12 112.9(3) . . . . ?
B2 B7 B11 B12 -136.4(2) . . . . ?
B3 B7 B11 B12 -100.3(2) . . . . ?
B8 B7 B11 B12 -37.0(2) . . . . ?
Cl7 B7 B11 B6 -146.3(2) . . . . ?
B2 B7 B11 B6 -35.5(2) . . . . ?
B12 B7 B11 B6 100.9(3) . . . . ?
B3 B7 B11 B6 0.6(3) . . . . ?
B8 B7 B11 B6 63.9(3) . . . . ?
B4 B8 B12 Cl12 -149.3(2) . . . . ?
Cl8 B8 B12 Cl12 -0.1(4) . . . . ?
B7 B8 B12 Cl12 110.3(3) . . . . ?
B3 B8 B12 Cl12 148.5(2) . . . . ?
B9 B8 B12 Cl12 -111.7(3) . . . . ?
B4 B8 B12 B9 -37.6(2) . . . . ?
Cl8 B8 B12 B9 111.5(3) . . . . ?
B7 B8 B12 B9 -138.1(2) . . . . ?
B3 B8 B12 B9 -99.9(2) . . . . ?
B4 B8 B12 B10 -0.6(3) . . . . ?
Cl8 B8 B12 B10 148.6(2) . . . . ?
B7 B8 B12 B10 -101.0(3) . . . . ?
B3 B8 B12 B10 -62.8(3) . . . . ?
B9 B8 B12 B10 37.1(2) . . . . ?
B4 B8 B12 B11 62.8(3) . . . . ?
Cl8 B8 B12 B11 -148.0(2) . . . . ?
B7 B8 B12 B11 -37.6(2) . . . . ?
B3 B8 B12 B11 0.6(3) . . . . ?
B9 B8 B12 B11 100.4(3) . . . . ?
B4 B8 B12 B7 100.4(2) . . . . ?
Cl8 B8 B12 B7 -110.4(3) . . . . ?
B3 B8 B12 B7 38.2(2) . . . . ?
B9 B8 B12 B7 138.1(2) . . . . ?
B4 B9 B12 Cl12 149.1(2) . . . . ?
Cl9 B9 B12 Cl12 0.2(4) . . . . ?
B10 B9 B12 Cl12 -110.1(3) . . . . ?
B5 B9 B12 Cl12 -147.8(2) . . . . ?
B8 B9 B12 Cl12 111.2(3) . . . . ?
B4 B9 B12 B8 37.9(2) . . . . ?
Cl9 B9 B12 B8 -111.0(3) . . . . ?
B10 B9 B12 B8 138.7(2) . . . . ?
B5 B9 B12 B8 101.0(2) . . . . ?
B4 B9 B12 B10 -100.8(2) . . . . ?
Cl9 B9 B12 B10 110.3(3) . . . . ?
B5 B9 B12 B10 -37.7(2) . . . . ?
B8 B9 B12 B10 -138.7(2) . . . . ?
B4 B9 B12 B11 -63.9(3) . . . . ?
Cl9 B9 B12 B11 147.2(2) . . . . ?
B10 B9 B12 B11 36.9(2) . . . . ?
B5 B9 B12 B11 -0.8(3) . . . . ?
B8 B9 B12 B11 -101.8(2) . . . . ?
B4 B9 B12 B7 0.1(3) . . . . ?
Cl9 B9 B12 B7 -148.8(2) . . . . ?
B10 B9 B12 B7 100.9(2) . . . . ?
B5 B9 B12 B7 63.2(3) . . . . ?
B8 B9 B12 B7 -37.8(2) . . . . ?
Cl10 B10 B12 Cl12 2.6(4) . . . . ?
B11 B10 B12 Cl12 -109.9(3) . . . . ?
B9 B10 B12 Cl12 111.5(3) . . . . ?
B6 B10 B12 Cl12 -147.5(2) . . . . ?
B5 B10 B12 Cl12 149.2(2) . . . . ?
Cl10 B10 B12 B8 -146.4(2) . . . . ?
B11 B10 B12 B8 101.1(2) . . . . ?
B9 B10 B12 B8 -37.4(2) . . . . ?
B6 B10 B12 B8 63.5(3) . . . . ?
B5 B10 B12 B8 0.2(3) . . . . ?
Cl10 B10 B12 B9 -109.0(3) . . . . ?
B11 B10 B12 B9 138.5(2) . . . . ?
B6 B10 B12 B9 100.9(3) . . . . ?
B5 B10 B12 B9 37.6(2) . . . . ?
Cl10 B10 B12 B11 112.5(3) . . . . ?
B9 B10 B12 B11 -138.5(2) . . . . ?
B6 B10 B12 B11 -37.6(2) . . . . ?
B5 B10 B12 B11 -100.9(2) . . . . ?
Cl10 B10 B12 B7 149.6(2) . . . . ?
B11 B10 B12 B7 37.1(2) . . . . ?
B9 B10 B12 B7 -101.4(2) . . . . ?
B6 B10 B12 B7 -0.5(3) . . . . ?
B5 B10 B12 B7 -63.8(3) . . . . ?
B2 B11 B12 Cl12 -149.3(2) . . . . ?
B10 B11 B12 Cl12 110.5(3) . . . . ?
Cl11 B11 B12 Cl12 -1.9(4) . . . . ?
B6 B11 B12 Cl12 148.0(2) . . . . ?
B7 B11 B12 Cl12 -110.7(3) . . . . ?
B2 B11 B12 B8 -1.1(3) . . . . ?
B10 B11 B12 B8 -101.3(3) . . . . ?
Cl11 B11 B12 B8 146.4(2) . . . . ?
B6 B11 B12 B8 -63.7(3) . . . . ?
B7 B11 B12 B8 37.6(2) . . . . ?
B2 B11 B12 B9 63.2(3) . . . . ?
B10 B11 B12 B9 -37.0(2) . . . . ?
Cl11 B11 B12 B9 -149.3(2) . . . . ?
B6 B11 B12 B9 0.5(3) . . . . ?
B7 B11 B12 B9 101.8(2) . . . . ?
B2 B11 B12 B10 100.2(2) . . . . ?
Cl11 B11 B12 B10 -112.3(3) . . . . ?
B6 B11 B12 B10 37.5(2) . . . . ?
B7 B11 B12 B10 138.8(2) . . . . ?
B2 B11 B12 B7 -38.6(2) . . . . ?
B10 B11 B12 B7 -138.8(2) . . . . ?
Cl11 B11 B12 B7 108.8(3) . . . . ?
B6 B11 B12 B7 -101.3(2) . . . . ?
Cl7 B7 B12 Cl12 -0.3(4) . . . . ?
B2 B7 B12 Cl12 148.3(2) . . . . ?
B3 B7 B12 Cl12 -149.6(2) . . . . ?
B8 B7 B12 Cl12 -111.4(3) . . . . ?
B11 B7 B12 Cl12 110.3(3) . . . . ?
Cl7 B7 B12 B8 111.1(3) . . . . ?
B2 B7 B12 B8 -100.3(2) . . . . ?
B3 B7 B12 B8 -38.2(2) . . . . ?
B11 B7 B12 B8 -138.3(2) . . . . ?
Cl7 B7 B12 B9 149.1(2) . . . . ?
B2 B7 B12 B9 -62.3(3) . . . . ?
B3 B7 B12 B9 -0.2(3) . . . . ?
B8 B7 B12 B9 38.0(2) . . . . ?
B11 B7 B12 B9 -100.3(3) . . . . ?
Cl7 B7 B12 B10 -147.4(2) . . . . ?
B2 B7 B12 B10 1.2(3) . . . . ?
B3 B7 B12 B10 63.3(3) . . . . ?
B8 B7 B12 B10 101.5(3) . . . . ?
B11 B7 B12 B10 -36.8(2) . . . . ?
Cl7 B7 B12 B11 -110.6(3) . . . . ?
B2 B7 B12 B11 38.0(2) . . . . ?
B3 B7 B12 B11 100.1(2) . . . . ?
B8 B7 B12 B11 138.3(2) . . . . ?
B2 Cl2 Si1 C1 -56.48(17) . . . . ?
B2 Cl2 Si1 C7 67.06(17) . . . . ?
B2 Cl2 Si1 C4 -177.65(16) . . . . ?
C7 Si1 C1 C2 49.4(3) . . . . ?
C4 Si1 C1 C2 -94.3(3) . . . . ?
Cl2 Si1 C1 C2 162.0(2) . . . . ?
C7 Si1 C1 C3 175.4(2) . . . . ?
C4 Si1 C1 C3 31.7(3) . . . . ?
Cl2 Si1 C1 C3 -72.0(2) . . . . ?
C1 Si1 C4 C6 -67.7(3) . . . . ?
C7 Si1 C4 C6 146.8(2) . . . . ?
Cl2 Si1 C4 C6 40.0(2) . . . . ?
C1 Si1 C4 C5 57.7(2) . . . . ?
C7 Si1 C4 C5 -87.9(2) . . . . ?
Cl2 Si1 C4 C5 165.37(19) . . . . ?
C1 Si1 C7 C9 167.5(2) . . . . ?
C4 Si1 C7 C9 -46.8(3) . . . . ?
Cl2 Si1 C7 C9 55.2(2) . . . . ?
C1 Si1 C7 C8 -70.6(3) . . . . ?
C4 Si1 C7 C8 75.1(3) . . . . ?
Cl2 Si1 C7 C8 177.1(2) . . . . ?
B4 Cl4 Si2 C10 106.10(18) . . . . ?
B4 Cl4 Si2 C16 -139.50(18) . . . . ?
B4 Cl4 Si2 C13 -15.54(19) . . . . ?
C16 Si2 C10 C12 -34.3(3) . . . . ?
C13 Si2 C10 C12 -178.8(2) . . . . ?
Cl4 Si2 C10 C12 64.3(2) . . . . ?
C16 Si2 C10 C11 -162.5(2) . . . . ?
C13 Si2 C10 C11 53.0(3) . . . . ?
Cl4 Si2 C10 C11 -64.0(3) . . . . ?
C10 Si2 C13 C14 157.0(2) . . . . ?
C16 Si2 C13 C14 15.0(3) . . . . ?
Cl4 Si2 C13 C14 -92.3(2) . . . . ?
C10 Si2 C13 C15 33.7(3) . . . . ?
C16 Si2 C13 C15 -108.3(3) . . . . ?
Cl4 Si2 C13 C15 144.3(2) . . . . ?
C10 Si2 C16 C17 163.9(2) . . . . ?
C13 Si2 C16 C17 -53.1(3) . . . . ?
Cl4 Si2 C16 C17 62.5(2) . . . . ?
C10 Si2 C16 C18 -69.4(3) . . . . ?
C13 Si2 C16 C18 73.6(3) . . . . ?
Cl4 Si2 C16 C18 -170.7(2) . . . . ?
